data_4063230
loop_
_publ_author_name
'David A. Vicic'
'William D. Jones'

_publ_section_title
;
 Activation of Sulfur- and Nitrogen-Containing Heterocycles by a
 Dinuclear Iridium Complex
;
_journal_name_full Organometallics
_journal_page_first 134
_journal_page_last 138
_journal_paper_doi 10.1021/om9808007
_journal_volume 18
_journal_year 1999
_chemical_formula_sum 'C25 H37 Ir2 N'
_chemical_formula_weight 735.96
_chemical_name_common Cp*2Ir2H(C4H3NMe)
_chemical_name_systematic
; 
 ? 
;
_space_group_IT_number 4
_symmetry_cell_setting monoclinic
_symmetry_space_group_name_Hall 'P 2yb'
_symmetry_space_group_name_H-M 'P 1 21 1'
_atom_sites_solution_hydrogens geom
_atom_sites_solution_primary direct
_atom_sites_solution_secondary difmap
_audit_creation_method SHELXL
_cell_angle_alpha 90.00
_cell_angle_beta 104.9300(10)
_cell_angle_gamma 90.00
_cell_formula_units_Z 2
_cell_length_a 8.4912(5)
_cell_length_b 14.1404(8)
_cell_length_c 10.3010(6)
_cell_measurement_reflns_used 5375
_cell_measurement_temperature 293(2)
_cell_volume 1195.08(12)
_computing_cell_refinement 'Siemens XSCANS'
_computing_data_collection 'Siemens XSCANS'
_computing_data_reduction 'Siemens SHELXTL'
_computing_molecular_graphics 'Siemens SHELXTL'
_computing_publication_material 'Siemens SHELXTL'
_computing_structure_refinement 'SHELXL-93 (Sheldrick, 1993)'
_computing_structure_solution 'SHELXS-86 (Sheldrick, 1990)'
_diffrn_ambient_temperature 293(2)
_diffrn_measurement_device 'Siemens SMART'
_diffrn_measurement_method '\w scans'
_diffrn_radiation_monochromator graphite
_diffrn_radiation_source 'normal-focus sealed tube'
_diffrn_radiation_type MoK\a
_diffrn_radiation_wavelength 0.71073
_diffrn_reflns_av_R_equivalents 0.0471
_diffrn_reflns_av_sigmaI/netI 0.0757
_diffrn_reflns_limit_h_max 11
_diffrn_reflns_limit_h_min -11
_diffrn_reflns_limit_k_max 18
_diffrn_reflns_limit_k_min -14
_diffrn_reflns_limit_l_max 13
_diffrn_reflns_limit_l_min -13
_diffrn_reflns_number 5557
_diffrn_reflns_theta_max 23.99
_diffrn_reflns_theta_min 2.05
_exptl_absorpt_coefficient_mu 11.134
_exptl_absorpt_correction_T_max 0.928
_exptl_absorpt_correction_T_min 0.380
_exptl_absorpt_correction_type SADABS
_exptl_crystal_colour green
_exptl_crystal_density_diffrn 2.045
_exptl_crystal_description prisms
_exptl_crystal_F_000 696
_exptl_crystal_size_max 0.35
_exptl_crystal_size_mid 0.30
_exptl_crystal_size_min 0.15
_refine_diff_density_max 1.861
_refine_diff_density_min -1.811
_refine_diff_density_rms 0.218
_refine_ls_abs_structure_details 'Flack H D (1983), Acta Cryst. A39, 876-881'
_refine_ls_abs_structure_Flack 0.36(5)
_refine_ls_extinction_method none
_refine_ls_goodness_of_fit_all 1.011
_refine_ls_goodness_of_fit_obs 1.096
_refine_ls_matrix_type full
_refine_ls_number_parameters 269
_refine_ls_number_reflns 2952
_refine_ls_number_restraints 283
_refine_ls_restrained_S_all 0.974
_refine_ls_restrained_S_obs 1.051
_refine_ls_R_factor_all 0.0456
_refine_ls_R_factor_obs 0.0398
_refine_ls_shift/esd_max 0.539
_refine_ls_shift/esd_mean 0.075
_refine_ls_structure_factor_coef Fsqd
_refine_ls_weighting_details 'w=1/[\s^2^(Fo^2^)+(0.0346P)^2^+0.0000P] where P=(Fo^2^+2Fc^2^)/3'
_refine_ls_weighting_scheme calc
_refine_ls_wR_factor_all 0.0920
_refine_ls_wR_factor_obs 0.0898
_reflns_number_observed 2446
_reflns_number_total 2989
_reflns_observed_criterion >2sigma(I)
_cod_depositor_comments
;
The following automatic conversions were performed:
'_symmetry_cell_setting' value 'Monoclinic' changed to 'monoclinic'
according to '/home/saulius/struct/CIF-dictionaries/cif_core.dic'
dictionary named 'cif_core.dic' version 2.4.1 from 2010-06-29.

Automatic conversion script
Id: cif_fix_enum 1527 2010-12-29 10:47:43Z saulius 

The following automatic conversions were performed:

'_refine_ls_weighting_scheme' value 'calc
w=1/[\s^2^(Fo^2^)+(0.0346P)^2^+0.0000P] where P=(Fo^2^+2Fc^2^)/3' was
changed to 'calc'. New tag '_refine_ls_weighting_details' was
created. The value of the new tag was set to
'w=1/[\s^2^(Fo^2^)+(0.0346P)^2^+0.0000P] where P=(Fo^2^+2Fc^2^)/3'.

Automatic conversion script
Id: cif_fix_values 3143 2015-03-26 13:38:13Z robertas 
;
_cod_original_sg_symbol_H-M P2(1)
_cod_database_code 4063230

loop_
_symmetry_equiv_pos_as_xyz
'x, y, z'
'-x, y+1/2, -z'

loop_
_atom_site_aniso_label
_atom_site_aniso_U_11
_atom_site_aniso_U_22
_atom_site_aniso_U_33
_atom_site_aniso_U_23
_atom_site_aniso_U_13
_atom_site_aniso_U_12
Ir1 0.0203(2) 0.0323(2) 0.0167(2) 0.0007(8) 0.0043(2) -0.0009(8)
Ir2 0.0228(2) 0.0409(2) 0.0166(2) -0.0018(8) 0.0033(2) -0.0029(9)
N1 0.027(7) 0.065(10) 0.022(7) -0.005(5) 0.007(5) -0.002(5)
C1 0.025(4) 0.035(6) 0.017(4) -0.004(5) 0.000(4) 0.000(6)
C2 0.027(5) 0.034(5) 0.024(6) -0.002(5) 0.003(5) 0.008(5)
C3 0.022(5) 0.030(5) 0.019(5) -0.006(5) 0.007(4) 0.006(5)
C4 0.020(5) 0.027(5) 0.015(5) -0.002(5) 0.012(4) 0.010(5)
C5 0.029(5) 0.032(5) 0.018(5) -0.006(5) 0.011(5) 0.001(5)
C6 0.033(6) 0.056(12) 0.026(6) -0.002(8) 0.004(5) -0.016(8)
C7 0.048(11) 0.050(11) 0.055(12) 0.023(9) 0.021(9) 0.015(9)
C8 0.042(10) 0.038(10) 0.026(10) 0.008(8) 0.022(8) -0.001(8)
C9 0.034(10) 0.032(9) 0.034(11) 0.009(8) 0.010(8) 0.010(8)
C10 0.048(11) 0.045(10) 0.057(12) -0.015(9) 0.024(9) -0.028(9)
C11 0.029(5) 0.031(8) 0.026(5) 0.001(5) 0.007(4) -0.005(5)
C12 0.042(7) 0.046(7) 0.034(6) 0.000(6) 0.008(6) -0.004(6)
C13 0.033(5) 0.041(6) 0.027(5) 0.000(5) 0.005(5) -0.004(5)
C14 0.030(5) 0.036(6) 0.025(5) -0.002(5) 0.003(4) -0.003(5)
C15 0.029(6) 0.032(6) 0.027(5) 0.000(5) 0.002(5) -0.006(5)
C16 0.044(7) 0.046(12) 0.035(7) 0.003(6) 0.017(6) -0.004(6)
C17 0.063(12) 0.062(11) 0.045(10) -0.016(9) 0.011(9) -0.001(9)
C18 0.050(11) 0.063(11) 0.048(12) 0.001(9) -0.004(10) -0.019(10)
C19 0.033(10) 0.063(11) 0.047(12) -0.009(10) -0.013(9) 0.018(9)
C20 0.060(11) 0.047(10) 0.052(11) 0.011(8) 0.007(9) -0.025(9)
C21 0.029(6) 0.044(7) 0.022(5) -0.010(4) 0.008(5) -0.002(5)
C22 0.043(6) 0.049(6) 0.030(6) -0.002(5) 0.007(5) -0.005(5)
C23 0.044(6) 0.055(6) 0.038(6) 0.002(5) 0.011(5) -0.013(5)
C24 0.036(6) 0.056(8) 0.036(6) -0.004(6) 0.009(5) -0.004(6)
C25 0.079(15) 0.046(11) 0.065(13) 0.005(9) 0.009(12) 0.000(10)

loop_
_atom_site_label
_atom_site_type_symbol
_atom_site_fract_x
_atom_site_fract_y
_atom_site_fract_z
_atom_site_U_iso_or_equiv
_atom_site_thermal_displace_type
_atom_site_occupancy
_atom_site_calc_flag
_atom_site_refinement_flags
Ir1 Ir 0.16889(4) 0.45051(9) 0.27749(4) 0.02318(15) Uani 1 d .
Ir2 Ir 0.09209(5) 0.45032(14) 0.03005(4) 0.02707(15) Uani 1 d .
N1 N 0.4641(14) 0.4173(9) 0.1555(11) 0.038(4) Uani 1 d .
C1 C 0.3514(13) 0.4596(20) 0.4719(10) 0.027(3) Uani 1 d U
C2 C 0.2538(36) 0.3722(22) 0.4711(28) 0.029(3) Uani 1 d U
C3 C 0.0740(30) 0.3965(18) 0.4506(28) 0.023(3) Uani 1 d U
C4 C 0.0941(29) 0.4990(18) 0.4493(26) 0.020(3) Uani 1 d U
C5 C 0.2453(35) 0.5335(21) 0.4597(26) 0.025(3) Uani 1 d U
C6 C 0.5301(15) 0.4367(19) 0.4938(13) 0.039(5) Uani 1 d U
H6A H 0.5749(36) 0.4182(73) 0.5856(32) 0.059 Uiso 1 calc R
H6B H 0.5868(26) 0.4915(32) 0.4744(105) 0.059 Uiso 1 calc R
H6C H 0.5423(16) 0.3859(58) 0.4354(81) 0.059 Uiso 1 calc R
C7 C 0.3093(41) 0.2683(23) 0.4715(36) 0.050(7) Uani 1 d U
H7A H 0.3657(136) 0.2502(36) 0.5613(40) 0.075 Uiso 1 calc R
H7B H 0.3808(128) 0.2617(29) 0.4136(102) 0.075 Uiso 1 calc R
H7C H 0.2157(44) 0.2284(25) 0.4400(125) 0.075 Uiso 1 calc R
C8 C -0.0598(35) 0.3381(22) 0.4389(30) 0.033(6) Uani 1 d U
H8A H -0.0870(99) 0.3348(76) 0.5237(43) 0.049 Uiso 1 calc R
H8B H -0.0346(64) 0.2758(30) 0.4128(130) 0.049 Uiso 1 calc R
H8C H -0.1508(56) 0.3631(51) 0.3720(93) 0.049 Uiso 1 calc R
C9 C -0.0584(34) 0.5607(21) 0.4595(30) 0.033(6) Uani 1 d U
H9A H -0.0645(97) 0.5627(80) 0.5512(36) 0.050 Uiso 1 calc R
H9B H -0.1562(37) 0.5328(54) 0.4046(105) 0.050 Uiso 1 calc R
H9C H -0.0468(84) 0.6237(32) 0.4286(127) 0.050 Uiso 1 calc R
C10 C 0.3065(39) 0.6339(22) 0.4866(34) 0.048(7) Uani 1 d U
H10A H 0.2978(128) 0.6533(35) 0.5738(57) 0.072 Uiso 1 calc R
H10B H 0.2422(97) 0.6751(25) 0.4195(74) 0.072 Uiso 1 calc R
H10C H 0.4185(59) 0.6370(27) 0.4835(114) 0.072 Uiso 1 calc R
C11 C 0.1517(15) 0.4676(12) -0.1616(12) 0.029(3) Uani 1 d U
C12 C 0.0389(29) 0.3632(18) -0.1553(28) 0.041(4) Uani 1 d U
C13 C -0.0950(41) 0.4047(22) -0.1416(30) 0.034(3) Uani 1 d U
C14 C -0.1015(38) 0.5067(21) -0.1422(29) 0.031(3) Uani 1 d U
C15 C 0.0688(26) 0.5258(17) -0.1610(25) 0.030(4) Uani 1 d U
C16 C 0.3223(17) 0.4301(11) -0.1812(14) 0.040(5) Uani 1 d U
H16A H 0.3285(58) 0.4433(67) -0.2712(36) 0.060 Uiso 1 calc R
H16B H 0.3305(57) 0.3632(17) -0.1655(104) 0.060 Uiso 1 calc R
H16C H 0.4102(18) 0.4615(56) -0.1185(74) 0.060 Uiso 1 calc R
C17 C 0.1279(33) 0.2767(18) -0.1769(30) 0.057(7) Uani 1 d U
H17A H 0.1569(132) 0.2817(41) -0.2608(65) 0.086 Uiso 1 calc R
H17B H 0.0595(65) 0.2224(20) -0.1790(127) 0.086 Uiso 1 calc R
H17C H 0.2250(86) 0.2701(50) -0.1051(71) 0.086 Uiso 1 calc R
C18 C -0.2454(41) 0.3390(24) -0.1490(33) 0.056(7) Uani 1 d U
H18A H -0.2580(113) 0.2964(73) -0.2235(95) 0.085 Uiso 1 calc R
H18B H -0.3418(52) 0.3769(25) -0.1608(155) 0.085 Uiso 1 calc R
H18C H -0.2285(94) 0.3034(83) -0.0672(68) 0.085 Uiso 1 calc R
C19 C -0.2333(38) 0.5638(23) -0.1304(33) 0.052(7) Uani 1 d U
H19A H -0.3130(96) 0.5666(93) -0.2155(50) 0.078 Uiso 1 calc R
H19B H -0.1947(51) 0.6264(34) -0.1035(152) 0.078 Uiso 1 calc R
H19C H -0.2819(119) 0.5372(60) -0.0642(114) 0.078 Uiso 1 calc R
C20 C 0.0881(32) 0.6417(16) -0.1643(29) 0.054(6) Uani 1 d U
H20A H 0.0784(154) 0.6620(19) -0.2550(33) 0.082 Uiso 1 calc R
H20B H 0.1930(73) 0.6597(18) -0.1089(104) 0.082 Uiso 1 calc R
H20C H 0.0042(103) 0.6709(16) -0.1310(125) 0.082 Uiso 1 calc R
C21 C 0.3364(16) 0.4750(9) 0.1548(13) 0.032(3) Uani 1 d U
C22 C 0.4032(25) 0.5685(16) 0.1510(22) 0.041(4) Uani 1 d U
H22A H 0.3457(25) 0.6248(16) 0.1481(22) 0.049 Uiso 1 calc R
C23 C 0.5655(22) 0.5612(13) 0.1524(16) 0.046(3) Uani 1 d U
H23A H 0.6375(22) 0.6108(13) 0.1528(16) 0.055 Uiso 1 calc R
C24 C 0.5997(17) 0.4670(15) 0.1530(12) 0.043(4) Uani 1 d U
H24A H 0.6999(17) 0.4411(15) 0.1519(12) 0.051 Uiso 1 calc R
C25 C 0.4580(32) 0.3138(15) 0.1599(27) 0.065(7) Uani 1 d U
H25A H 0.5480(98) 0.2908(16) 0.2296(89) 0.098 Uiso 1 calc R
H25B H 0.4646(160) 0.2885(16) 0.0750(50) 0.098 Uiso 1 calc R
H25C H 0.3575(80) 0.2943(16) 0.1780(134) 0.098 Uiso 1 calc R
H1 H 0.0274(142) 0.4289(101) 0.2068(115) 0.026(44) Uiso 1 d .

loop_
_atom_type_symbol
_atom_type_description
_atom_type_scat_dispersion_real
_atom_type_scat_dispersion_imag
_atom_type_scat_source
C C 0.0033 0.0016 'International Tables Vol C Tables 4.2.6.8 and 6.1.1.4'
H H 0.0000 0.0000 'International Tables Vol C Tables 4.2.6.8 and 6.1.1.4'
N N 0.0061 0.0033 'International Tables Vol C Tables 4.2.6.8 and 6.1.1.4'
Ir Ir -1.4442 7.9887 'International Tables Vol C Tables 4.2.6.8 and 6.1.1.4'

loop_
_geom_angle_atom_site_label_1
_geom_angle_atom_site_label_2
_geom_angle_atom_site_label_3
_geom_angle
C5 Ir1 C21 109.0(8)
C5 Ir1 C4 36.6(10)
C21 Ir1 C4 144.3(8)
C5 Ir1 C1 36.4(9)
C21 Ir1 C1 96.2(5)
C4 Ir1 C1 61.2(8)
C5 Ir1 C3 65.7(10)
C21 Ir1 C3 159.1(7)
C4 Ir1 C3 38.5(4)
C1 Ir1 C3 67.3(8)
C5 Ir1 C2 62.5(4)
C21 Ir1 C2 119.5(8)
C4 Ir1 C2 61.1(10)
C1 Ir1 C2 39.2(10)
C3 Ir1 C2 39.6(10)
C5 Ir1 Ir2 146.9(8)
C21 Ir1 Ir2 55.5(3)
C4 Ir1 Ir2 143.1(6)
C1 Ir1 Ir2 151.6(3)
C3 Ir1 Ir2 139.4(7)
C2 Ir1 Ir2 149.6(8)
C15 Ir2 C11 28.7(6)
C15 Ir2 C13 62.2(10)
C11 Ir2 C13 65.3(9)
C15 Ir2 C21 107.7(7)
C11 Ir2 C21 96.3(5)
C13 Ir2 C21 158.0(9)
C15 Ir2 C14 40.4(10)
C11 Ir2 C14 62.2(9)
C13 Ir2 C14 38.4(4)
C21 Ir2 C14 144.1(9)
C15 Ir2 C12 63.2(5)
C11 Ir2 C12 47.5(7)
C13 Ir2 C12 35.1(11)
C21 Ir2 C12 123.4(7)
C14 Ir2 C12 64.5(11)
C15 Ir2 Ir1 149.7(6)
C11 Ir2 Ir1 151.4(3)
C13 Ir2 Ir1 142.6(8)
C21 Ir2 Ir1 55.2(3)
C14 Ir2 Ir1 140.0(8)
C12 Ir2 Ir1 146.3(7)
C24 N1 C21 111.7(13)
C24 N1 C25 123.8(16)
C21 N1 C25 124.5(15)
C5 C1 C2 106.4(9)
C5 C1 C6 142.4(25)
C2 C1 C6 111.0(22)
C5 C1 Ir1 70.5(12)
C2 C1 Ir1 71.6(12)
C6 C1 Ir1 124.7(9)
C1 C2 C3 110.5(22)
C1 C2 C7 128.5(25)
C3 C2 C7 120.6(26)
C1 C2 Ir1 69.1(13)
C3 C2 Ir1 71.6(15)
C7 C2 Ir1 120.2(19)
C8 C3 C4 133.3(29)
C8 C3 C2 130.4(26)
C4 C3 C2 96.3(25)
C8 C3 Ir1 125.6(21)
C4 C3 Ir1 66.0(18)
C2 C3 Ir1 68.9(15)
C5 C4 C3 117.9(25)
C5 C4 C9 124.9(24)
C3 C4 C9 116.5(27)
C5 C4 Ir1 72.7(15)
C3 C4 Ir1 75.5(18)
C9 C4 Ir1 130.6(18)
C4 C5 C1 108.9(24)
C4 C5 C10 128.9(26)
C1 C5 C10 120.9(26)
C4 C5 Ir1 70.7(16)
C1 C5 Ir1 73.1(13)
C10 C5 Ir1 132.8(19)
C15 C11 C16 149.4(18)
C15 C11 C12 105.9(12)
C16 C11 C12 104.1(14)
C15 C11 Ir2 77.1(15)
C16 C11 Ir2 120.4(9)
C12 C11 Ir2 67.5(10)
C13 C12 C17 150.4(25)
C13 C12 C11 97.0(21)
C17 C12 C11 112.4(18)
C13 C12 Ir2 69.6(18)
C17 C12 Ir2 126.0(19)
C11 C12 Ir2 64.9(9)
C12 C13 C14 118.5(35)
C12 C13 C18 116.4(28)
C14 C13 C18 124.3(38)
C12 C13 Ir2 75.3(19)
C14 C13 Ir2 73.9(22)
C18 C13 Ir2 129.7(21)
C19 C14 C13 127.0(38)
C19 C14 C15 134.9(28)
C13 C14 C15 98.1(31)
C19 C14 Ir2 125.1(22)
C13 C14 Ir2 67.7(22)
C15 C14 Ir2 68.8(15)
C11 C15 C14 120.2(24)
C11 C15 C20 133.3(22)
C14 C15 C20 106.3(21)
C11 C15 Ir2 74.3(15)
C14 C15 Ir2 70.8(15)
C20 C15 Ir2 120.9(17)
N1 C21 C22 103.4(13)
N1 C21 Ir1 123.2(9)
C22 C21 Ir1 119.0(11)
N1 C21 Ir2 123.3(9)
C22 C21 Ir2 117.0(12)
Ir1 C21 Ir2 69.3(4)
C23 C22 C21 109.3(18)
C22 C23 C24 106.5(16)
N1 C24 C23 109.1(14)

loop_
_geom_bond_atom_site_label_1
_geom_bond_atom_site_label_2
_geom_bond_distance
Ir1 C5 2.17(3)
Ir1 C21 2.161(13)
Ir1 C4 2.14(2)
Ir1 C1 2.198(10)
Ir1 C3 2.27(3)
Ir1 C2 2.23(3)
Ir1 Ir2 2.4628(5)
Ir2 C15 2.20(3)
Ir2 C11 2.175(12)
Ir2 C13 2.15(3)
Ir2 C21 2.169(13)
Ir2 C14 2.23(3)
Ir2 C12 2.22(3)
N1 C24 1.35(2)
N1 C21 1.36(2)
N1 C25 1.47(2)
C1 C5 1.36(4)
C1 C2 1.49(4)
C1 C6 1.51(2)
C2 C3 1.53(4)
C2 C7 1.54(4)
C3 C8 1.38(3)
C3 C4 1.46(2)
C4 C5 1.35(4)
C4 C9 1.59(3)
C5 C10 1.51(4)
C11 C15 1.08(2)
C11 C16 1.60(2)
C11 C12 1.77(3)
C12 C13 1.32(4)
C12 C17 1.48(3)
C13 C14 1.44(2)
C13 C18 1.57(4)
C14 C19 1.41(4)
C14 C15 1.53(4)
C15 C20 1.65(3)
C21 C22 1.44(2)
C22 C23 1.38(3)
C23 C24 1.36(3)
